data_4345236
loop_
_publ_author_name
'Harris, Lisa M.'
'Tam, Eric C. Y.'
'Cummins, Struan J. W.'
'Coles, Martyn P.'
'Fulton, J. Robin'

_publ_section_title
;
 The Reactivity of Germanium Phosphanides with Chalcogens
;
_journal_name_full 'Inorganic Chemistry'
_journal_paper_doi 10.1021/acs.inorgchem.6b03109
_journal_year 2017
_chemical_formula_moiety 'C41 H63 Ge N2 P S3, C7 H8'
_chemical_formula_sum 'C48 H71 Ge N2 P S3'
_chemical_formula_weight 875.80
_space_group_crystal_system monoclinic
_space_group_IT_number 14
_space_group_name_Hall '-P 2ybc'
_space_group_name_H-M_alt 'P 1 21/c 1'
_symmetry_space_group_name_Hall '-P 2ybc'
_symmetry_space_group_name_H-M 'P 1 21/c 1'
_atom_sites_solution_hydrogens geom
_atom_sites_solution_primary direct
_audit_creation_date 2016-12-02
_audit_creation_method
;
Olex2 1.2
(compiled 2016.11.30 svn.r3368 for OlexSys, GUI svn.r5269)
;
_cell_angle_alpha 90
_cell_angle_beta 101.1518(13)
_cell_angle_gamma 90
_cell_formula_units_Z 4
_cell_length_a 10.37898(13)
_cell_length_b 21.0070(3)
_cell_length_c 22.1248(4)
_cell_measurement_reflns_used 47091
_cell_measurement_temperature 120.01(10)
_cell_measurement_theta_max 71.7190
_cell_measurement_theta_min 4.4210
_cell_volume 4732.81(13)
_computing_cell_refinement
;
CrysAlisPro, Agilent Technologies,
Version 1.171.37.35h (release 09-02-2015 CrysAlis171 .NET)
(compiled Feb  9 2015,16:26:32)
;
_computing_data_collection
;
CrysAlisPro, Agilent Technologies,
Version 1.171.37.35h (release 09-02-2015 CrysAlis171 .NET)
(compiled Feb  9 2015,16:26:32)
;
_computing_data_reduction
;
CrysAlisPro, Agilent Technologies,
Version 1.171.37.35h (release 09-02-2015 CrysAlis171 .NET)
(compiled Feb  9 2015,16:26:32)
;
_computing_molecular_graphics 'Olex2 (Dolomanov et al., 2009)'
_computing_publication_material 'Olex2 (Dolomanov et al., 2009)'
_computing_structure_refinement 'ShelXL (Sheldrick, 2015)'
_computing_structure_solution 'ShelXS (Sheldrick, 2008)'
_diffrn_ambient_environment N~2~
_diffrn_ambient_temperature 120.01(10)
_diffrn_detector 'CCD plate'
_diffrn_detector_area_resol_mean 8.0856
_diffrn_detector_type EosS2
_diffrn_measured_fraction_theta_full 0.9991
_diffrn_measured_fraction_theta_max 0.9972
_diffrn_measurement_device 'four-circle diffractometer'
_diffrn_measurement_device_type 'SuperNova, Dual, Cu at zero, EosS2'
_diffrn_measurement_method '\w scans'
_diffrn_orient_matrix_UB_11 -0.0472548000
_diffrn_orient_matrix_UB_12 0.0117018000
_diffrn_orient_matrix_UB_13 -0.0694962000
_diffrn_orient_matrix_UB_21 0.0014560000
_diffrn_orient_matrix_UB_22 0.0723296000
_diffrn_orient_matrix_UB_23 0.0115996000
_diffrn_orient_matrix_UB_31 0.1437109000
_diffrn_orient_matrix_UB_32 0.0031009000
_diffrn_orient_matrix_UB_33 -0.0085190000
_diffrn_radiation_monochromator mirror
_diffrn_radiation_probe x-ray
_diffrn_radiation_type 'Cu K\a'
_diffrn_radiation_wavelength 1.54184
_diffrn_reflns_av_R_equivalents 0.0279
_diffrn_reflns_av_unetI/netI 0.0146
_diffrn_reflns_Laue_measured_fraction_full 0.999
_diffrn_reflns_Laue_measured_fraction_max 0.998
_diffrn_reflns_limit_h_max 12
_diffrn_reflns_limit_h_min -8
_diffrn_reflns_limit_k_max 25
_diffrn_reflns_limit_k_min -25
_diffrn_reflns_limit_l_max 27
_diffrn_reflns_limit_l_min -27
_diffrn_reflns_number 67482
_diffrn_reflns_point_group_measured_fraction_full 0.999
_diffrn_reflns_point_group_measured_fraction_max 0.998
_diffrn_reflns_theta_full 67.684
_diffrn_reflns_theta_max 71.863
_diffrn_reflns_theta_min 4.586
_diffrn_source 'sealed X-ray tube'
_diffrn_source_type 'SuperNova (Cu) X-ray Source'
_exptl_absorpt_coefficient_mu 2.678
_exptl_absorpt_correction_T_max 0.434
_exptl_absorpt_correction_T_min 0.236
_exptl_absorpt_correction_type gaussian
_exptl_absorpt_process_details
;
CrysAlisPro, Agilent Technologies,
Version 1.171.37.35h (release 09-02-2015 CrysAlis171 .NET)
(compiled Feb  9 2015,16:26:32)
Numerical absorption correction based on gaussian integration over
            a multifaceted crystal model
Empirical absorption correction using spherical harmonics,
 implemented in SCALE3 ABSPACK scaling algorithm.
;
_exptl_crystal_colour colourless
_exptl_crystal_colour_primary colourless
_exptl_crystal_density_diffrn 1.229
_exptl_crystal_density_method 'not measured'
_exptl_crystal_description rhombohedral
_exptl_crystal_F_000 1872
_exptl_crystal_size_max 0.4278
_exptl_crystal_size_mid 0.3151
_exptl_crystal_size_min 0.2413
_refine_diff_density_max 0.574
_refine_diff_density_min -0.446
_refine_diff_density_rms 0.047
_refine_ls_extinction_method none
_refine_ls_goodness_of_fit_ref 1.052
_refine_ls_hydrogen_treatment constr
_refine_ls_matrix_type full
_refine_ls_number_parameters 507
_refine_ls_number_reflns 9268
_refine_ls_number_restraints 0
_refine_ls_restrained_S_all 1.052
_refine_ls_R_factor_all 0.0288
_refine_ls_R_factor_gt 0.0282
_refine_ls_shift/su_max 0.001
_refine_ls_shift/su_mean 0.000
_refine_ls_structure_factor_coef Fsqd
_refine_ls_weighting_details 'w=1/[\s^2^(Fo^2^)+(0.0330P)^2^+3.0700P] where P=(Fo^2^+2Fc^2^)/3'
_refine_ls_weighting_scheme calc
_refine_ls_wR_factor_gt 0.0704
_refine_ls_wR_factor_ref 0.0708
_reflns_Friedel_coverage 0.000
_reflns_number_gt 9104
_reflns_number_total 9268
_reflns_threshold_expression 'I > 2\s(I)'
_cod_data_source_file ic6b03109_si_002.cif
_cod_data_source_block Compound-5CyS
_cod_original_cell_volume 4732.80(13)
_cod_database_code 4345236
_chemical_oxdiff_formula 'C48 H71 Ge N2 P S3'
_shelx_space_group_comment
;
The symmetry employed for this shelxl refinement is uniquely defined
by the following loop, which should always be used as a source of
symmetry information in preference to the above space-group names.
They are only intended as comments.
;
_reflns_odcompleteness_completeness 99.91
_reflns_odcompleteness_iscentric 1
_reflns_odcompleteness_theta 66.97
_olex2_refinement_description
;
1. Fixed Uiso
 At 1.2 times of:
  All C(H) groups, All C(H,H) groups
 At 1.5 times of:
  All C(H,H,H) groups
2.a Ternary CH refined with riding coordinates:
 C24(H24), C30(H30), C15(H15), C12(H12), C36(H36), C27(H27)
2.b Secondary CH2 refined with riding coordinates:
 C33(H33A,H33B), C35(H35A,H35B), C31(H31A,H31B), C34(H34A,H34B), C32(H32A,
 H32B), C39(H39A,H39B), C37(H37A,H37B), C41(H41A,H41B), C40(H40A,H40B),
 C38(H38A,H38B)
2.c Aromatic/amide H refined with riding coordinates:
 C2(H2), C21(H21), C10(H10), C8(H8), C20(H20), C22(H22), C9(H9), C43(H43),
 C44(H44), C47(H47), C45(H45), C46(H46)
2.d Idealised Me refined as rotating group:
 C25(H25A,H25B,H25C), C26(H26A,H26B,H26C), C14(H14A,H14B,H14C), C4(H4A,H4B,
 H4C), C13(H13A,H13B,H13C), C17(H17A,H17B,H17C), C28(H28A,H28B,H28C), C5(H5A,
 H5B,H5C), C29(H29A,H29B,H29C), C16(H16A,H16B,H16C), C48(H48A,H48B,H48C)
;

loop_
_space_group_symop_operation_xyz
'x, y, z'
'-x, y+1/2, -z+1/2'
'-x, -y, -z'
'x, -y-1/2, z-1/2'

loop_
_atom_site_label
_atom_site_type_symbol
_atom_site_fract_x
_atom_site_fract_y
_atom_site_fract_z
_atom_site_U_iso_or_equiv
_atom_site_adp_type
_atom_site_occupancy
_atom_site_site_symmetry_order
_atom_site_calc_flag
_atom_site_refinement_flags_posn
Ge1 Ge 0.34802(2) 0.88775(2) 0.23943(2) 0.01524(5) Uani 1 1 d .
P1 P 0.25580(3) 0.73420(2) 0.17422(2) 0.01765(8) Uani 1 1 d .
S2 S 0.41486(3) 0.79558(2) 0.20556(2) 0.01884(8) Uani 1 1 d .
S1 S 0.15266(3) 0.90242(2) 0.24304(2) 0.02173(8) Uani 1 1 d .
S3 S 0.33716(4) 0.65983(2) 0.14343(2) 0.02565(9) Uani 1 1 d .
N2 N 0.47203(11) 0.90102(6) 0.31570(5) 0.0177(2) Uani 1 1 d .
N1 N 0.42783(11) 0.94897(6) 0.19301(5) 0.0176(2) Uani 1 1 d .
C6 C 0.41094(14) 0.94321(7) 0.12647(7) 0.0197(3) Uani 1 1 d .
C18 C 0.49116(14) 0.85086(7) 0.36185(6) 0.0195(3) Uani 1 1 d .
C1 C 0.48662(14) 1.00072(7) 0.22123(7) 0.0214(3) Uani 1 1 d .
C3 C 0.52521(14) 0.95855(7) 0.32879(7) 0.0210(3) Uani 1 1 d .
C2 C 0.52304(15) 1.00627(7) 0.28489(7) 0.0234(3) Uani 1 1 d .
H2 H 0.548983 1.046570 0.299908 0.028 Uiso 1 1 calc R
C33 C -0.00515(16) 0.78094(8) -0.01433(7) 0.0281(3) Uani 1 1 d .
H33A H -0.062955 0.801382 -0.048521 0.034 Uiso 1 1 calc R
H33B H 0.018062 0.739263 -0.027779 0.034 Uiso 1 1 calc R
C35 C 0.01331(15) 0.74177(8) 0.09442(8) 0.0276(3) Uani 1 1 d .
H35A H 0.031408 0.698458 0.083352 0.033 Uiso 1 1 calc R
H35B H -0.032193 0.739965 0.128770 0.033 Uiso 1 1 calc R
C21 C 0.52707(18) 0.75232(8) 0.44650(8) 0.0323(4) Uani 1 1 d .
H21 H 0.538062 0.718765 0.474448 0.039 Uiso 1 1 calc R
C10 C 0.49370(17) 0.90849(8) 0.03803(8) 0.0277(3) Uani 1 1 d .
H10 H 0.557969 0.888581 0.020734 0.033 Uiso 1 1 calc R
C24 C 0.30655(15) 0.89712(7) 0.41212(7) 0.0222(3) Uani 1 1 d .
H24 H 0.305182 0.929245 0.379889 0.027 Uiso 1 1 calc R
C31 C 0.21075(15) 0.78989(8) 0.05934(7) 0.0265(3) Uani 1 1 d .
H31A H 0.285978 0.817447 0.072386 0.032 Uiso 1 1 calc R
H31B H 0.242437 0.749837 0.045997 0.032 Uiso 1 1 calc R
C25 C 0.16951(16) 0.86716(9) 0.40410(8) 0.0297(3) Uani 1 1 d .
H25A H 0.168674 0.836132 0.435873 0.045 Uiso 1 1 calc GR
H25B H 0.148099 0.846902 0.364534 0.045 Uiso 1 1 calc GR
H25C H 0.105991 0.899715 0.406870 0.045 Uiso 1 1 calc GR
C7 C 0.30059(15) 0.97046(7) 0.08851(7) 0.0219(3) Uani 1 1 d .
C23 C 0.59190(15) 0.80616(8) 0.36036(7) 0.0243(3) Uani 1 1 d .
C11 C 0.50947(15) 0.91208(7) 0.10201(7) 0.0230(3) Uani 1 1 d .
C26 C 0.33921(17) 0.93043(8) 0.47512(7) 0.0298(3) Uani 1 1 d .
H26A H 0.280873 0.965816 0.475589 0.045 Uiso 1 1 calc GR
H26B H 0.428235 0.945436 0.482173 0.045 Uiso 1 1 calc GR
H26C H 0.328918 0.900854 0.506915 0.045 Uiso 1 1 calc GR
C19 C 0.41031(14) 0.84777(7) 0.40599(7) 0.0210(3) Uani 1 1 d .
C30 C 0.14321(14) 0.77768(7) 0.11414(7) 0.0196(3) Uani 1 1 d .
H30 H 0.124017 0.818952 0.131069 0.023 Uiso 1 1 calc R
C34 C -0.07486(16) 0.77400(8) 0.03965(8) 0.0299(4) Uani 1 1 d .
H34A H -0.154013 0.748957 0.027043 0.036 Uiso 1 1 calc R
H34B H -0.100369 0.815734 0.051975 0.036 Uiso 1 1 calc R
C8 C 0.28961(16) 0.96438(8) 0.02490(7) 0.0279(3) Uani 1 1 d .
H8 H 0.216548 0.981286 -0.001185 0.033 Uiso 1 1 calc R
C20 C 0.43119(16) 0.79748(8) 0.44823(7) 0.0267(3) Uani 1 1 d .
H20 H 0.379466 0.794410 0.478062 0.032 Uiso 1 1 calc R
C32 C 0.11807(16) 0.82072(9) 0.00528(7) 0.0284(3) Uani 1 1 d .
H32A H 0.093981 0.862896 0.017083 0.034 Uiso 1 1 calc R
H32B H 0.162696 0.825225 -0.029168 0.034 Uiso 1 1 calc R
C15 C 0.63307(16) 0.88540(8) 0.14192(8) 0.0288(3) Uani 1 1 d .
H15 H 0.618379 0.882712 0.184287 0.035 Uiso 1 1 calc R
C39 C 0.12947(18) 0.63021(8) 0.33986(8) 0.0304(4) Uani 1 1 d .
H39A H 0.192321 0.596484 0.337831 0.037 Uiso 1 1 calc R
H39B H 0.084228 0.620515 0.373220 0.037 Uiso 1 1 calc R
C12 C 0.19755(15) 1.00882(7) 0.11312(7) 0.0250(3) Uani 1 1 d .
H12 H 0.222523 1.010047 0.158146 0.030 Uiso 1 1 calc R
C22 C 0.60673(17) 0.75686(8) 0.40335(8) 0.0307(4) Uani 1 1 d .
H22 H 0.671597 0.726404 0.402975 0.037 Uiso 1 1 calc R
C36 C 0.17136(15) 0.71569(7) 0.23830(7) 0.0213(3) Uani 1 1 d .
H36 H 0.106203 0.749024 0.240215 0.026 Uiso 1 1 calc R
C14 C 0.19241(19) 1.07768(9) 0.08906(9) 0.0378(4) Uani 1 1 d .
H14A H 0.279303 1.095403 0.096944 0.057 Uiso 1 1 calc GR
H14B H 0.136622 1.102669 0.109699 0.057 Uiso 1 1 calc GR
H14C H 0.158098 1.077921 0.045536 0.057 Uiso 1 1 calc GR
C9 C 0.38476(18) 0.93384(8) -0.00018(7) 0.0306(4) Uani 1 1 d .
H9 H 0.375490 0.930347 -0.042706 0.037 Uiso 1 1 calc R
C4 C 0.51866(18) 1.05629(8) 0.18382(8) 0.0325(4) Uani 1 1 d .
H4A H 0.525238 1.041966 0.143326 0.049 Uiso 1 1 calc GR
H4B H 0.600730 1.074686 0.203544 0.049 Uiso 1 1 calc GR
H4C H 0.450442 1.087662 0.180732 0.049 Uiso 1 1 calc GR
C37 C 0.26744(17) 0.71388(8) 0.29987(7) 0.0300(4) Uani 1 1 d .
H37A H 0.305335 0.755847 0.308809 0.036 Uiso 1 1 calc R
H37B H 0.338234 0.684608 0.296922 0.036 Uiso 1 1 calc R
C41 C 0.09903(17) 0.65120(8) 0.22650(8) 0.0308(4) Uani 1 1 d .
H41A H 0.033914 0.653794 0.188690 0.037 Uiso 1 1 calc R
H41B H 0.161513 0.618270 0.221334 0.037 Uiso 1 1 calc R
C40 C 0.03134(17) 0.63318(9) 0.27982(8) 0.0328(4) Uani 1 1 d .
H40A H -0.035762 0.664427 0.283117 0.039 Uiso 1 1 calc R
H40B H -0.011084 0.592099 0.271541 0.039 Uiso 1 1 calc R
C13 C 0.06097(16) 0.97902(8) 0.09609(8) 0.0291(3) Uani 1 1 d .
H13A H 0.035010 0.976969 0.052071 0.044 Uiso 1 1 calc GR
H13B H -0.000801 1.004541 0.112569 0.044 Uiso 1 1 calc GR
H13C H 0.062921 0.936846 0.112950 0.044 Uiso 1 1 calc GR
C17 C 0.74998(18) 0.92998(11) 0.14172(11) 0.0465(5) Uani 1 1 d .
H17A H 0.764157 0.934716 0.100342 0.070 Uiso 1 1 calc GR
H17B H 0.827193 0.912291 0.167098 0.070 Uiso 1 1 calc GR
H17C H 0.731781 0.970850 0.157584 0.070 Uiso 1 1 calc GR
C28 C 0.7265(2) 0.74837(11) 0.29270(10) 0.0478(5) Uani 1 1 d .
H28A H 0.779531 0.725136 0.325810 0.072 Uiso 1 1 calc GR
H28B H 0.775616 0.755391 0.260708 0.072 Uiso 1 1 calc GR
H28C H 0.648826 0.724342 0.276520 0.072 Uiso 1 1 calc GR
C27 C 0.68769(16) 0.81248(9) 0.31668(8) 0.0305(4) Uani 1 1 d .
H27 H 0.644320 0.837410 0.281068 0.037 Uiso 1 1 calc R
C5 C 0.59161(17) 0.97477(8) 0.39342(7) 0.0287(3) Uani 1 1 d .
H5A H 0.530559 0.996210 0.413938 0.043 Uiso 1 1 calc GR
H5B H 0.665323 1.002063 0.392364 0.043 Uiso 1 1 calc GR
H5C H 0.621396 0.936397 0.415296 0.043 Uiso 1 1 calc GR
C38 C 0.2012(2) 0.69310(10) 0.35256(8) 0.0435(5) Uani 1 1 d .
H38A H 0.267222 0.689279 0.389951 0.052 Uiso 1 1 calc R
H38B H 0.139266 0.725651 0.359368 0.052 Uiso 1 1 calc R
C29 C 0.81063(18) 0.84924(12) 0.34760(10) 0.0484(5) Uani 1 1 d .
H29A H 0.785526 0.890512 0.359947 0.073 Uiso 1 1 calc GR
H29B H 0.868801 0.853990 0.319035 0.073 Uiso 1 1 calc GR
H29C H 0.854459 0.826222 0.383170 0.073 Uiso 1 1 calc GR
C16 C 0.6651(2) 0.81840(10) 0.12181(10) 0.0409(4) Uani 1 1 d .
H16A H 0.589753 0.791450 0.119945 0.061 Uiso 1 1 calc GR
H16B H 0.737446 0.801325 0.151005 0.061 Uiso 1 1 calc GR
H16C H 0.688266 0.820427 0.081895 0.061 Uiso 1 1 calc GR
C42 C -0.08187(18) 0.55890(9) 0.08777(10) 0.0393(4) Uani 1 1 d .
C43 C -0.1438(2) 0.59496(9) 0.03877(10) 0.0427(5) Uani 1 1 d .
H43 H -0.102639 0.600880 0.005410 0.051 Uiso 1 1 calc R
C44 C -0.2624(2) 0.62205(10) 0.03743(12) 0.0548(6) Uani 1 1 d .
H44 H -0.300992 0.645828 0.003243 0.066 Uiso 1 1 calc R
C47 C -0.1450(2) 0.54970(11) 0.13630(10) 0.0528(6) Uani 1 1 d .
H47 H -0.106857 0.524529 0.169557 0.063 Uiso 1 1 calc R
C45 C -0.3253(2) 0.61523(13) 0.08463(16) 0.0662(8) Uani 1 1 d .
H45 H -0.406267 0.634670 0.083493 0.079 Uiso 1 1 calc R
C48 C 0.0522(2) 0.53158(13) 0.08860(17) 0.0788(10) Uani 1 1 d .
H48A H 0.052805 0.510041 0.050387 0.118 Uiso 1 1 calc GR
H48B H 0.073646 0.501941 0.122060 0.118 Uiso 1 1 calc GR
H48C H 0.115804 0.565304 0.093874 0.118 Uiso 1 1 calc GR
C46 C -0.2682(3) 0.57877(16) 0.13527(14) 0.0784(11) Uani 1 1 d .
H46 H -0.310863 0.573557 0.168235 0.094 Uiso 1 1 calc R

loop_
_atom_site_aniso_label
_atom_site_aniso_U_11
_atom_site_aniso_U_22
_atom_site_aniso_U_33
_atom_site_aniso_U_23
_atom_site_aniso_U_13
_atom_site_aniso_U_12
Ge1 0.01570(9) 0.01470(9) 0.01523(8) -0.00038(6) 0.00274(6) -0.00130(6)
P1 0.01924(17) 0.01534(16) 0.01864(17) -0.00108(13) 0.00432(13) -0.00121(13)
S2 0.01719(16) 0.01679(16) 0.02297(17) -0.00237(13) 0.00491(13) -0.00080(12)
S1 0.01623(16) 0.02716(18) 0.02207(17) -0.00097(14) 0.00438(13) 0.00052(13)
S3 0.0312(2) 0.01725(17) 0.02917(19) -0.00398(14) 0.00758(15) 0.00282(14)
N2 0.0171(6) 0.0178(6) 0.0178(6) -0.0001(5) 0.0021(4) -0.0007(4)
N1 0.0191(6) 0.0167(6) 0.0173(6) 0.0002(5) 0.0041(4) -0.0019(4)
C6 0.0244(7) 0.0171(7) 0.0187(7) 0.0013(5) 0.0064(6) -0.0045(5)
C18 0.0199(7) 0.0188(7) 0.0177(7) -0.0005(5) -0.0017(5) -0.0015(5)
C1 0.0212(7) 0.0188(7) 0.0248(7) 0.0004(6) 0.0064(6) -0.0021(6)
C3 0.0183(7) 0.0224(7) 0.0222(7) -0.0040(6) 0.0040(5) -0.0028(5)
C2 0.0274(8) 0.0177(7) 0.0250(7) -0.0047(6) 0.0048(6) -0.0072(6)
C33 0.0309(8) 0.0269(8) 0.0236(8) -0.0034(6) -0.0023(6) 0.0049(6)
C35 0.0223(8) 0.0295(8) 0.0301(8) 0.0047(7) 0.0024(6) -0.0035(6)
C21 0.0393(9) 0.0240(8) 0.0294(8) 0.0076(7) -0.0036(7) -0.0009(7)
C10 0.0332(8) 0.0264(8) 0.0276(8) -0.0039(6) 0.0159(7) -0.0056(7)
C24 0.0239(7) 0.0242(7) 0.0186(7) 0.0010(6) 0.0043(6) -0.0017(6)
C31 0.0228(7) 0.0371(9) 0.0202(7) 0.0017(6) 0.0058(6) -0.0025(6)
C25 0.0241(8) 0.0370(9) 0.0287(8) 0.0030(7) 0.0066(6) -0.0037(7)
C7 0.0250(7) 0.0192(7) 0.0218(7) 0.0021(6) 0.0054(6) -0.0031(6)
C23 0.0221(7) 0.0246(8) 0.0234(7) -0.0019(6) -0.0022(6) 0.0020(6)
C11 0.0244(7) 0.0197(7) 0.0267(8) 0.0000(6) 0.0096(6) -0.0046(6)
C26 0.0344(9) 0.0327(9) 0.0222(8) -0.0030(7) 0.0057(6) 0.0013(7)
C19 0.0215(7) 0.0211(7) 0.0188(7) -0.0009(6) 0.0005(5) -0.0040(6)
C30 0.0213(7) 0.0192(7) 0.0184(7) -0.0007(5) 0.0043(5) 0.0001(5)
C34 0.0214(8) 0.0312(9) 0.0349(9) 0.0037(7) -0.0001(7) -0.0008(6)
C8 0.0311(8) 0.0302(8) 0.0214(7) 0.0052(6) 0.0027(6) -0.0045(7)
C20 0.0307(8) 0.0263(8) 0.0218(7) 0.0028(6) 0.0016(6) -0.0048(6)
C32 0.0302(8) 0.0358(9) 0.0193(7) 0.0026(6) 0.0054(6) -0.0009(7)
C15 0.0240(8) 0.0327(9) 0.0322(9) 0.0033(7) 0.0112(7) 0.0018(6)
C39 0.0380(9) 0.0295(9) 0.0257(8) 0.0016(7) 0.0109(7) -0.0109(7)
C12 0.0269(8) 0.0231(8) 0.0248(7) 0.0038(6) 0.0041(6) 0.0038(6)
C22 0.0317(9) 0.0254(8) 0.0310(8) 0.0013(7) -0.0034(7) 0.0066(7)
C36 0.0230(7) 0.0195(7) 0.0230(7) 0.0010(6) 0.0082(6) -0.0003(6)
C14 0.0410(10) 0.0254(9) 0.0469(11) 0.0085(8) 0.0081(8) 0.0064(7)
C9 0.0406(9) 0.0334(9) 0.0195(7) -0.0007(6) 0.0098(7) -0.0093(7)
C4 0.0418(10) 0.0246(8) 0.0309(9) 0.0029(7) 0.0066(7) -0.0123(7)
C37 0.0370(9) 0.0309(9) 0.0217(8) 0.0001(6) 0.0048(7) -0.0156(7)
C41 0.0354(9) 0.0320(9) 0.0238(8) 0.0016(7) 0.0028(7) -0.0148(7)
C40 0.0300(9) 0.0355(9) 0.0339(9) 0.0048(7) 0.0083(7) -0.0115(7)
C13 0.0249(8) 0.0332(9) 0.0283(8) 0.0045(7) 0.0032(6) 0.0042(7)
C17 0.0256(9) 0.0552(13) 0.0575(13) 0.0117(10) 0.0050(8) -0.0067(8)
C28 0.0511(12) 0.0526(13) 0.0399(11) 0.0007(9) 0.0091(9) 0.0297(10)
C27 0.0228(8) 0.0387(9) 0.0289(8) 0.0007(7) 0.0019(6) 0.0096(7)
C5 0.0319(8) 0.0302(8) 0.0223(8) -0.0040(6) 0.0009(6) -0.0102(7)
C38 0.0641(13) 0.0454(11) 0.0232(8) -0.0044(8) 0.0139(8) -0.0303(10)
C29 0.0232(9) 0.0760(16) 0.0447(11) 0.0002(11) 0.0033(8) -0.0042(9)
C16 0.0405(10) 0.0403(11) 0.0480(11) 0.0048(9) 0.0240(9) 0.0138(8)
C42 0.0332(9) 0.0279(9) 0.0528(12) -0.0116(8) -0.0019(8) -0.0069(7)
C43 0.0503(12) 0.0337(10) 0.0424(11) -0.0054(8) 0.0046(9) -0.0149(9)
C44 0.0515(13) 0.0335(11) 0.0681(15) -0.0066(10) -0.0166(12) 0.0007(9)
C47 0.0691(15) 0.0427(12) 0.0385(11) 0.0019(9) -0.0093(10) -0.0267(11)
C45 0.0371(12) 0.0639(16) 0.094(2) -0.0353(15) 0.0023(13) -0.0011(11)
C48 0.0388(12) 0.0570(15) 0.131(3) -0.0426(17) -0.0071(14) 0.0042(11)
C46 0.0775(19) 0.097(2) 0.0748(18) -0.0495(17) 0.0486(16) -0.0616(18)

loop_
_atom_type_symbol
_atom_type_description
_atom_type_scat_dispersion_real
_atom_type_scat_dispersion_imag
_atom_type_scat_source
C C 0.0181 0.0091 'International Tables Vol C Tables 4.2.6.8 and 6.1.1.4'
H H 0.0000 0.0000 'International Tables Vol C Tables 4.2.6.8 and 6.1.1.4'
Ge Ge -1.0885 0.8855 'International Tables Vol C Tables 4.2.6.8 and 6.1.1.4'
N N 0.0311 0.0180 'International Tables Vol C Tables 4.2.6.8 and 6.1.1.4'
P P 0.2955 0.4335 'International Tables Vol C Tables 4.2.6.8 and 6.1.1.4'
S S 0.3331 0.5567 'International Tables Vol C Tables 4.2.6.8 and 6.1.1.4'

loop_
_geom_angle_atom_site_label_1
_geom_angle_atom_site_label_2
_geom_angle_atom_site_label_3
_geom_angle
S1 Ge1 S2 120.828(15)
N2 Ge1 S2 102.71(4)
N2 Ge1 S1 115.91(4)
N1 Ge1 S2 101.88(4)
N1 Ge1 S1 116.51(4)
N1 Ge1 N2 94.97(5)
S3 P1 S2 103.87(2)
C30 P1 S2 106.43(5)
C30 P1 S3 113.70(5)
C30 P1 C36 109.31(7)
C36 P1 S2 109.56(5)
C36 P1 S3 113.54(5)
P1 S2 Ge1 111.525(18)
C18 N2 Ge1 119.06(9)
C3 N2 Ge1 119.76(10)
C3 N2 C18 120.57(12)
C6 N1 Ge1 120.23(9)
C1 N1 Ge1 119.74(10)
C1 N1 C6 119.62(12)
C7 C6 N1 119.76(13)
C7 C6 C11 121.92(14)
C11 C6 N1 118.29(13)
C23 C18 N2 117.86(13)
C19 C18 N2 120.15(13)
C19 C18 C23 122.00(14)
N1 C1 C2 123.36(14)
N1 C1 C4 120.13(14)
C2 C1 C4 116.50(14)
N2 C3 C2 123.32(13)
N2 C3 C5 120.36(14)
C2 C3 C5 116.32(13)
C1 C2 C3 127.61(14)
C1 C2 H2 116.2
C3 C2 H2 116.2
H33A C33 H33B 108.3
C34 C33 H33A 109.8
C34 C33 H33B 109.8
C34 C33 C32 109.33(13)
C32 C33 H33A 109.8
C32 C33 H33B 109.8
H35A C35 H35B 108.0
C30 C35 H35A 109.3
C30 C35 H35B 109.3
C34 C35 H35A 109.3
C34 C35 H35B 109.3
C34 C35 C30 111.50(13)
C20 C21 H21 119.9
C20 C21 C22 120.16(15)
C22 C21 H21 119.9
C11 C10 H10 119.3
C9 C10 H10 119.3
C9 C10 C11 121.44(15)
C25 C24 H24 108.4
C25 C24 C26 109.18(13)
C26 C24 H24 108.4
C19 C24 H24 108.4
C19 C24 C25 111.54(13)
C19 C24 C26 110.83(13)
H31A C31 H31B 107.9
C30 C31 H31A 109.2
C30 C31 H31B 109.2
C32 C31 H31A 109.2
C32 C31 H31B 109.2
C32 C31 C30 112.02(13)
C24 C25 H25A 109.5
C24 C25 H25B 109.5
C24 C25 H25C 109.5
H25A C25 H25B 109.5
H25A C25 H25C 109.5
H25B C25 H25C 109.5
C6 C7 C12 123.39(13)
C8 C7 C6 117.63(14)
C8 C7 C12 118.90(14)
C18 C23 C27 122.38(14)
C22 C23 C18 117.59(15)
C22 C23 C27 119.93(15)
C6 C11 C15 122.92(14)
C10 C11 C6 117.64(15)
C10 C11 C15 119.38(14)
C24 C26 H26A 109.5
C24 C26 H26B 109.5
C24 C26 H26C 109.5
H26A C26 H26B 109.5
H26A C26 H26C 109.5
H26B C26 H26C 109.5
C18 C19 C24 123.96(13)
C20 C19 C18 117.54(14)
C20 C19 C24 118.45(14)
P1 C30 H30 108.2
C35 C30 P1 111.29(10)
C35 C30 C31 111.61(13)
C35 C30 H30 108.2
C31 C30 P1 109.35(10)
C31 C30 H30 108.2
C33 C34 C35 111.28(14)
C33 C34 H34A 109.4
C33 C34 H34B 109.4
C35 C34 H34A 109.4
C35 C34 H34B 109.4
H34A C34 H34B 108.0
C7 C8 H8 119.3
C9 C8 C7 121.49(15)
C9 C8 H8 119.3
C21 C20 C19 121.30(16)
C21 C20 H20 119.3
C19 C20 H20 119.3
C33 C32 C31 111.01(14)
C33 C32 H32A 109.4
C33 C32 H32B 109.4
C31 C32 H32A 109.4
C31 C32 H32B 109.4
H32A C32 H32B 108.0
C11 C15 H15 107.9
C11 C15 C17 110.68(14)
C11 C15 C16 112.16(15)
C17 C15 H15 107.9
C16 C15 H15 107.9
C16 C15 C17 110.11(15)
H39A C39 H39B 108.1
C40 C39 H39A 109.5
C40 C39 H39B 109.5
C40 C39 C38 110.52(15)
C38 C39 H39A 109.5
C38 C39 H39B 109.5
C7 C12 H12 108.2
C7 C12 C14 110.72(14)
C7 C12 C13 112.18(13)
C14 C12 H12 108.2
C13 C12 H12 108.2
C13 C12 C14 109.35(14)
C21 C22 C23 121.38(16)
C21 C22 H22 119.3
C23 C22 H22 119.3
P1 C36 H36 108.5
C37 C36 P1 111.44(10)
C37 C36 H36 108.5
C37 C36 C41 109.95(13)
C41 C36 P1 109.99(11)
C41 C36 H36 108.5
C12 C14 H14A 109.5
C12 C14 H14B 109.5
C12 C14 H14C 109.5
H14A C14 H14B 109.5
H14A C14 H14C 109.5
H14B C14 H14C 109.5
C10 C9 H9 120.1
C8 C9 C10 119.85(15)
C8 C9 H9 120.1
C1 C4 H4A 109.5
C1 C4 H4B 109.5
C1 C4 H4C 109.5
H4A C4 H4B 109.5
H4A C4 H4C 109.5
H4B C4 H4C 109.5
C36 C37 H37A 109.2
C36 C37 H37B 109.2
C36 C37 C38 112.08(14)
H37A C37 H37B 107.9
C38 C37 H37A 109.2
C38 C37 H37B 109.2
C36 C41 H41A 109.3
C36 C41 H41B 109.3
H41A C41 H41B 108.0
C40 C41 C36 111.49(14)
C40 C41 H41A 109.3
C40 C41 H41B 109.3
C39 C40 C41 110.82(14)
C39 C40 H40A 109.5
C39 C40 H40B 109.5
C41 C40 H40A 109.5
C41 C40 H40B 109.5
H40A C40 H40B 108.1
C12 C13 H13A 109.5
C12 C13 H13B 109.5
C12 C13 H13C 109.5
H13A C13 H13B 109.5
H13A C13 H13C 109.5
H13B C13 H13C 109.5
C15 C17 H17A 109.5
C15 C17 H17B 109.5
C15 C17 H17C 109.5
H17A C17 H17B 109.5
H17A C17 H17C 109.5
H17B C17 H17C 109.5
H28A C28 H28B 109.5
H28A C28 H28C 109.5
H28B C28 H28C 109.5
C27 C28 H28A 109.5
C27 C28 H28B 109.5
C27 C28 H28C 109.5
C23 C27 C28 113.09(16)
C23 C27 H27 107.6
C23 C27 C29 110.49(15)
C28 C27 H27 107.6
C28 C27 C29 110.21(16)
C29 C27 H27 107.6
C3 C5 H5A 109.5
C3 C5 H5B 109.5
C3 C5 H5C 109.5
H5A C5 H5B 109.5
H5A C5 H5C 109.5
H5B C5 H5C 109.5
C39 C38 C37 112.64(15)
C39 C38 H38A 109.1
C39 C38 H38B 109.1
C37 C38 H38A 109.1
C37 C38 H38B 109.1
H38A C38 H38B 107.8
C27 C29 H29A 109.5
C27 C29 H29B 109.5
C27 C29 H29C 109.5
H29A C29 H29B 109.5
H29A C29 H29C 109.5
H29B C29 H29C 109.5
C15 C16 H16A 109.5
C15 C16 H16B 109.5
C15 C16 H16C 109.5
H16A C16 H16B 109.5
H16A C16 H16C 109.5
H16B C16 H16C 109.5
C43 C42 C48 120.7(2)
C47 C42 C43 118.2(2)
C47 C42 C48 121.1(2)
C42 C43 H43 118.9
C44 C43 C42 122.3(2)
C44 C43 H43 118.9
C43 C44 H44 119.5
C45 C44 C43 121.1(2)
C45 C44 H44 119.5
C42 C47 H47 120.2
C42 C47 C46 119.5(2)
C46 C47 H47 120.2
C44 C45 H45 120.4
C44 C45 C46 119.3(2)
C46 C45 H45 120.4
C42 C48 H48A 109.5
C42 C48 H48B 109.5
C42 C48 H48C 109.5
H48A C48 H48B 109.5
H48A C48 H48C 109.5
H48B C48 H48C 109.5
C47 C46 H46 120.2
C45 C46 C47 119.6(2)
C45 C46 H46 120.2

loop_
_geom_bond_atom_site_label_1
_geom_bond_atom_site_label_2
_geom_bond_distance
Ge1 S2 2.2345(4)
Ge1 S1 2.0676(4)
Ge1 N2 1.9343(12)
Ge1 N1 1.9298(12)
P1 S2 2.1038(5)
P1 S3 1.9597(5)
P1 C30 1.8347(15)
P1 C36 1.8466(15)
N2 C18 1.4539(18)
N2 C3 1.3370(19)
N1 C6 1.4536(18)
N1 C1 1.3404(19)
C6 C7 1.404(2)
C6 C11 1.407(2)
C18 C23 1.410(2)
C18 C19 1.407(2)
C1 C2 1.391(2)
C1 C4 1.505(2)
C3 C2 1.393(2)
C3 C5 1.502(2)
C2 H2 0.9300
C33 H33A 0.9700
C33 H33B 0.9700
C33 C34 1.518(2)
C33 C32 1.519(2)
C35 H35A 0.9700
C35 H35B 0.9700
C35 C30 1.533(2)
C35 C34 1.528(2)
C21 H21 0.9300
C21 C20 1.381(2)
C21 C22 1.382(3)
C10 H10 0.9300
C10 C11 1.395(2)
C10 C9 1.381(3)
C24 H24 0.9800
C24 C25 1.534(2)
C24 C26 1.538(2)
C24 C19 1.520(2)
C31 H31A 0.9700
C31 H31B 0.9700
C31 C30 1.535(2)
C31 C32 1.526(2)
C25 H25A 0.9600
C25 H25B 0.9600
C25 H25C 0.9600
C7 C8 1.396(2)
C7 C12 1.522(2)
C23 C22 1.394(2)
C23 C27 1.521(2)
C11 C15 1.517(2)
C26 H26A 0.9600
C26 H26B 0.9600
C26 H26C 0.9600
C19 C20 1.399(2)
C30 H30 0.9800
C34 H34A 0.9700
C34 H34B 0.9700
C8 H8 0.9300
C8 C9 1.381(2)
C20 H20 0.9300
C32 H32A 0.9700
C32 H32B 0.9700
C15 H15 0.9800
C15 C17 1.534(2)
C15 C16 1.532(2)
C39 H39A 0.9700
C39 H39B 0.9700
C39 C40 1.511(2)
C39 C38 1.516(2)
C12 H12 0.9800
C12 C14 1.539(2)
C12 C13 1.529(2)
C22 H22 0.9300
C36 H36 0.9800
C36 C37 1.525(2)
C36 C41 1.546(2)
C14 H14A 0.9600
C14 H14B 0.9600
C14 H14C 0.9600
C9 H9 0.9300
C4 H4A 0.9600
C4 H4B 0.9600
C4 H4C 0.9600
C37 H37A 0.9700
C37 H37B 0.9700
C37 C38 1.527(2)
C41 H41A 0.9700
C41 H41B 0.9700
C41 C40 1.533(2)
C40 H40A 0.9700
C40 H40B 0.9700
C13 H13A 0.9600
C13 H13B 0.9600
C13 H13C 0.9600
C17 H17A 0.9600
C17 H17B 0.9600
C17 H17C 0.9600
C28 H28A 0.9600
C28 H28B 0.9600
C28 H28C 0.9600
C28 C27 1.530(3)
C27 H27 0.9800
C27 C29 1.535(3)
C5 H5A 0.9600
C5 H5B 0.9600
C5 H5C 0.9600
C38 H38A 0.9700
C38 H38B 0.9700
C29 H29A 0.9600
C29 H29B 0.9600
C29 H29C 0.9600
C16 H16A 0.9600
C16 H16B 0.9600
C16 H16C 0.9600
C42 C43 1.376(3)
C42 C47 1.375(3)
C42 C48 1.502(3)
C43 H43 0.9300
C43 C44 1.351(3)
C44 H44 0.9300
C44 C45 1.342(4)
C47 H47 0.9300
C47 C46 1.414(4)
C45 H45 0.9300
C45 C46 1.392(5)
C48 H48A 0.9600
C48 H48B 0.9600
C48 H48C 0.9600
C46 H46 0.9300
